data_7712865
loop_
_publ_author_name
'Feng, Zhen-Jie'
'Li, Jun-Jun'
'Sun, Jing'
'Wu, Xue-Song'
'Li, Ying'
'Wu, Di'
'Li, Shi-Hao'
'Wang, Xinlong'
'Su, Zhong-Min'

_publ_section_title
;
 Enhanced proton conductivity by guest molecules exchange in an
 acylamide-functionalized metal-organic framework
;
_journal_name_full 'Dalton Transactions'
_journal_paper_doi 10.1039/D3DT01028G
_journal_year 2023
_chemical_formula_moiety 'C64 H50 N12 Ni3 O24 S2, 2(C4 H9 N O), 32[H2O]'
_chemical_formula_sum 'C72 H132 N14 Ni3 O58 S2'
_chemical_formula_weight 2362.16
_chemical_name_systematic CUST-736
_space_group_crystal_system triclinic
_space_group_IT_number 2
_space_group_name_Hall '-P 1'
_space_group_name_H-M_alt 'P -1'
_atom_sites_solution_hydrogens mixed
_atom_sites_solution_primary dual
_audit_creation_date 2023-01-10
_audit_creation_method
;
Olex2 1.5
(compiled 2022.04.07 svn.rca3783a0 for OlexSys, GUI svn.r6498)
;
_audit_update_record
;
2023-01-11 deposited with the CCDC.	2023-04-21 downloaded from the CCDC.
;
_cell_angle_alpha 104.388(7)
_cell_angle_beta 96.648(8)
_cell_angle_gamma 106.752(9)
_cell_formula_units_Z 1
_cell_length_a 11.273(2)
_cell_length_b 16.660(3)
_cell_length_c 16.747(3)
_cell_measurement_reflns_used 9832
_cell_measurement_temperature 173
_cell_measurement_theta_max 24.529
_cell_measurement_theta_min 2.329
_cell_volume 2857.1(9)
_computing_cell_refinement 'SAINT v8.37A (Bruker, 2015)'
_computing_data_collection 'APEX3 Ver. 2016.5-0 (Bruker-AXS, 2016)'
_computing_data_reduction 'SAINT v8.37A (Bruker, 2015)'
_computing_molecular_graphics 'Olex2 1.5 (Dolomanov et al., 2009)'
_computing_publication_material 'Olex2 1.5 (Dolomanov et al., 2009)'
_computing_structure_refinement 'SHELXL 2016/4 (Sheldrick, 2015)'
_computing_structure_solution 'SHELXT 2014/5 (Sheldrick, 2014)'
_diffrn_ambient_temperature 173
_diffrn_measured_fraction_theta_full 0.984
_diffrn_measured_fraction_theta_max 0.954
_diffrn_measurement_device_type 'Bruker APEX-II CCD'
_diffrn_measurement_method '\f and \w scans'
_diffrn_radiation_type MoK\a
_diffrn_radiation_wavelength 0.71073
_diffrn_reflns_av_R_equivalents 0.1284
_diffrn_reflns_av_unetI/netI 0.0889
_diffrn_reflns_Laue_measured_fraction_full 0.984
_diffrn_reflns_Laue_measured_fraction_max 0.954
_diffrn_reflns_limit_h_max 13
_diffrn_reflns_limit_h_min -13
_diffrn_reflns_limit_k_max 20
_diffrn_reflns_limit_k_min -20
_diffrn_reflns_limit_l_max 20
_diffrn_reflns_limit_l_min -20
_diffrn_reflns_number 65915
_diffrn_reflns_point_group_measured_fraction_full 0.984
_diffrn_reflns_point_group_measured_fraction_max 0.954
_diffrn_reflns_theta_full 25.242
_diffrn_reflns_theta_max 25.551
_diffrn_reflns_theta_min 2.600
_diffrn_source_current 0.9
_diffrn_source_power 0.0405
_diffrn_source_voltage 45.0
_exptl_absorpt_coefficient_mu 0.625
_exptl_absorpt_correction_T_max 0.889
_exptl_absorpt_correction_T_min 0.856
_exptl_absorpt_correction_type multi-scan
_exptl_absorpt_process_details 'SADABS 2014/5'
_exptl_crystal_colour 'greenish green'
_exptl_crystal_colour_modifier greenish
_exptl_crystal_colour_primary green
_exptl_crystal_density_diffrn 1.373
_exptl_crystal_description block
_exptl_crystal_F_000 1242
_exptl_crystal_size_max 0.32
_exptl_crystal_size_mid 0.24
_exptl_crystal_size_min 0.2
_refine_diff_density_max 0.580
_refine_diff_density_min -0.695
_refine_diff_density_rms 0.070
_refine_ls_extinction_method none
_refine_ls_goodness_of_fit_ref 1.097
_refine_ls_hydrogen_treatment mixed
_refine_ls_matrix_type full
_refine_ls_number_parameters 548
_refine_ls_number_reflns 10197
_refine_ls_number_restraints 3
_refine_ls_restrained_S_all 1.097
_refine_ls_R_factor_all 0.0859
_refine_ls_R_factor_gt 0.0525
_refine_ls_shift/su_max 0.001
_refine_ls_shift/su_mean 0.000
_refine_ls_structure_factor_coef Fsqd
_refine_ls_weighting_details 'w=1/[\s^2^(Fo^2^)+(0.0642P)^2^+0.1731P] where P=(Fo^2^+2Fc^2^)/3'
_refine_ls_weighting_scheme calc
_refine_ls_wR_factor_gt 0.1231
_refine_ls_wR_factor_ref 0.1334
_reflns_Friedel_coverage 0.000
_reflns_number_gt 6862
_reflns_number_total 10197
_reflns_threshold_expression 'I > 2\s(I)'
_cod_data_source_file d3dt01028g2.cif
_cod_data_source_block 1
_cod_original_cell_volume 2857.2(9)
_cod_database_code 7712865
_shelx_shelxl_version_number 2016/4
_shelx_space_group_comment
;
The symmetry employed for this shelxl refinement is uniquely defined
by the following loop, which should always be used as a source of
symmetry information in preference to the above space-group names.
They are only intended as comments.
;
_shelx_estimated_absorpt_t_max 0.885
_shelx_estimated_absorpt_t_min 0.825
_olex2_refinement_description
;
1. Fixed Uiso
 At 1.2 times of:
  All C(H) groups
 At 1.5 times of:
  All C(H,H,H) groups, All O(H,H) groups
2. Restrained distances
 H00K-N00K
 0.741 with sigma of 0.001
 N8-C11
 1.421 with sigma of 0.001
 Ni02-H20A \\sim Ni02-H20B
 with sigma of 0.02
3.a Free rotating group:
 O20(H20A,H20B)
3.b Rotating group:
 O1(H1A,H1B)
3.c Aromatic/amide H refined with riding coordinates:
 C00L(H00L), C00M(H00M), C00R(H00R), C00S(H00S), C00X(H00X), C00Y(H00Y),
 C00Z(H00Z), C010(H010), C014(H014), C015(H015), C018(H018), C019(H019),
 C01B(H01B), C01C(H01C), C01D(H01D), C01I(H01I), C1(H1), C5(H5)
3.d Idealised Me refined as rotating group:
 C6(H6A,H6B,H6C), C11(H11A,H11B,H11C), C9(H9A,H9B,H9C)
;
_smtbx_masks_void_probe_radius 1.2
_smtbx_masks_void_truncation_radius 1.2
_olex2_submission_special_instructions 'No special instructions were received'

loop_
_space_group_symop_operation_xyz
'x, y, z'
'-x, -y, -z'

loop_
_atom_site_label
_atom_site_type_symbol
_atom_site_fract_x
_atom_site_fract_y
_atom_site_fract_z
_atom_site_U_iso_or_equiv
_atom_site_adp_type
_atom_site_occupancy
_atom_site_site_symmetry_order
_atom_site_calc_flag
_atom_site_refinement_flags_posn
_atom_site_refinement_flags_adp
_atom_site_refinement_flags_occupancy
_atom_site_disorder_assembly
_atom_site_disorder_group
Ni01 Ni 0.000000 1.000000 0.500000 0.01900(16) Uani 1 2 d S . P . .
Ni02 Ni 0.61307(4) 0.73785(3) 0.49159(2) 0.01737(13) Uani 1 1 d D . . . .
S003 S 0.09429(8) 0.86071(6) 0.37647(5) 0.0242(2) Uani 1 1 d . . . . .
O004 O -0.2007(2) 0.74156(15) 0.49488(13) 0.0208(5) Uani 1 1 d . . . . .
O005 O 0.4311(2) 0.73465(16) 0.49400(14) 0.0266(6) Uani 1 1 d . . . . .
O006 O -0.1136(2) 0.87771(15) 0.49275(14) 0.0224(5) Uani 1 1 d . . . . .
O20 O 0.6775(2) 0.86982(15) 0.56169(16) 0.0292(6) Uani 1 1 d G . . . .
H20A H 0.751758 0.902273 0.558857 0.044 Uiso 1 1 d DG U . . .
H20B H 0.630274 0.902847 0.560742 0.044 Uiso 1 1 d DG U . . .
O008 O 0.1084(2) 0.95211(16) 0.42098(14) 0.0262(6) Uani 1 1 d . . . . .
O00A O -0.0288(2) 0.81260(18) 0.32379(14) 0.0367(7) Uani 1 1 d . . . . .
O00B O 0.2007(2) 0.85913(17) 0.33501(15) 0.0348(7) Uani 1 1 d . . . . .
N00C N 0.8801(3) 0.00106(19) 0.39530(16) 0.0232(7) Uani 1 1 d . . . . .
N1 N 0.5597(3) 0.60549(19) 0.42593(17) 0.0259(7) Uani 1 1 d . . . . .
C00G C -0.1071(3) 0.8048(2) 0.49656(19) 0.0208(8) Uani 1 1 d . . . . .
N00H N 0.4357(4) 0.1901(2) -0.13913(19) 0.0401(9) Uani 1 1 d . . . . .
O00I O 0.5803(3) 0.1206(2) -0.13848(17) 0.0692(11) Uani 1 1 d . . . . .
N00K N 0.6752(3) 0.0845(3) 0.2266(2) 0.0419(9) Uani 1 1 d D . . . .
C00L C 0.2216(3) 0.7912(2) 0.4731(2) 0.0223(8) Uani 1 1 d . . . . .
H00L H 0.282106 0.802995 0.438797 0.027 Uiso 1 1 calc R U . . .
C00M C 0.0436(3) 0.7503(2) 0.5674(2) 0.0241(8) Uani 1 1 d . . . . .
H00M H -0.019310 0.732751 0.598555 0.029 Uiso 1 1 calc R U . . .
C00N C 0.3732(3) 0.7425(2) 0.5545(2) 0.0209(8) Uani 1 1 d . . . . .
C00O C 0.0184(3) 0.7888(2) 0.5060(2) 0.0201(8) Uani 1 1 d . . . . .
C00P C 0.2477(3) 0.7559(2) 0.5366(2) 0.0197(8) Uani 1 1 d . . . . .
N00Q N 0.5437(4) 0.3682(2) 0.2593(2) 0.0406(9) Uani 1 1 d . . . . .
C00R C 0.7615(3) 0.0010(2) 0.3978(2) 0.0298(9) Uani 1 1 d . . . . .
H00R H 0.724806 -0.016248 0.441769 0.036 Uiso 1 1 calc R U . . .
C00S C 0.1586(3) 0.7368(2) 0.5847(2) 0.0254(8) Uani 1 1 d . . . . .
H00S H 0.175784 0.714323 0.629943 0.030 Uiso 1 1 calc R U . . .
C00T C 0.1121(3) 0.8099(2) 0.45729(19) 0.0190(7) Uani 1 1 d . . . . .
C00V C 0.4268(3) 0.2002(2) -0.2195(2) 0.0277(9) Uani 1 1 d . . . . .
C00X C 0.6897(3) 0.0241(2) 0.3417(2) 0.0304(9) Uani 1 1 d . . . . .
H00X H 0.605896 0.022300 0.346371 0.036 Uiso 1 1 calc R U . . .
C00Y C 0.5074(4) 0.1842(3) -0.2741(2) 0.0362(10) Uani 1 1 d . . . . .
H00Y H 0.572833 0.162017 -0.259099 0.043 Uiso 1 1 calc R U . . .
C00Z C 0.9266(4) 0.0236(3) 0.3312(2) 0.0328(9) Uani 1 1 d . . . . .
H00Z H 1.009548 0.022811 0.326744 0.039 Uiso 1 1 calc R U . . .
C010 C 0.5763(4) 0.2064(3) 0.1660(2) 0.0361(10) Uani 1 1 d . . . . .
H010 H 0.593395 0.217887 0.225386 0.043 Uiso 1 1 calc R U . . .
O011 O 0.7598(4) 0.0644(3) 0.11147(18) 0.0963(16) Uani 1 1 d . . . . .
C012 C 0.7428(4) 0.0503(2) 0.2774(2) 0.0304(9) Uani 1 1 d . . . . .
C013 C 0.6141(4) 0.1428(3) 0.1154(2) 0.0371(10) Uani 1 1 d . . . . .
C014 C 0.6289(4) 0.5570(3) 0.4449(2) 0.0389(10) Uani 1 1 d . . . . .
H014 H 0.685904 0.578930 0.497783 0.047 Uiso 1 1 calc R U . . .
C015 C 0.8623(4) 0.0478(3) 0.2709(2) 0.0378(10) Uani 1 1 d . . . . .
H015 H 0.899648 0.062410 0.226104 0.045 Uiso 1 1 calc R U . . .
C016 C 0.5270(4) 0.1731(3) -0.0075(2) 0.0347(10) Uani 1 1 d . . . . .
C017 C 0.5396(4) 0.4448(3) 0.3147(2) 0.0320(9) Uani 1 1 d . . . . .
C018 C 0.5915(4) 0.1273(3) 0.0287(2) 0.0367(10) Uani 1 1 d . . . . .
H018 H 0.620170 0.085288 -0.005939 0.044 Uiso 1 1 calc R U . . .
C019 C 0.3322(4) 0.2304(3) -0.2478(2) 0.0364(10) Uani 1 1 d . . . . .
H019 H 0.273287 0.240903 -0.213738 0.044 Uiso 1 1 calc R U . . .
O01A O 0.3865(4) 0.3434(3) 0.1514(2) 0.0928(15) Uani 1 1 d . . . . .
C01B C 0.4878(4) 0.2348(3) 0.0432(2) 0.0404(11) Uani 1 1 d . . . . .
H01B H 0.442325 0.265552 0.018494 0.048 Uiso 1 1 calc R U . . .
C01C C 0.4763(4) 0.5701(3) 0.3539(2) 0.0421(11) Uani 1 1 d . . . . .
H01C H 0.422914 0.601838 0.340607 0.051 Uiso 1 1 calc R U . . .
C01D C 0.6220(4) 0.4774(2) 0.3922(2) 0.0388(10) Uani 1 1 d . . . . .
H01D H 0.672800 0.445245 0.408621 0.047 Uiso 1 1 calc R U . . .
C01E C 0.6894(5) 0.0930(3) 0.1504(2) 0.0469(12) Uani 1 1 d . . . . .
C01F C 0.5142(4) 0.2528(3) 0.1307(2) 0.0350(10) Uani 1 1 d . . . . .
C01G C 0.5165(4) 0.1583(3) -0.1014(2) 0.0403(11) Uani 1 1 d . . . . .
C01I C 0.4612(4) 0.4907(3) 0.2969(2) 0.0444(11) Uani 1 1 d . . . . .
H01I H 0.398375 0.468208 0.246579 0.053 Uiso 1 1 calc R U . . .
C01J C 0.4751(4) 0.3248(3) 0.1810(2) 0.0439(11) Uani 1 1 d . . . . .
O2 O 0.2435(5) 0.2484(4) -0.0665(2) 0.1144(19) Uani 1 1 d . . . . .
C4 C 0.0939(15) 0.2134(7) -0.0836(5) 0.165(6) Uani 1 1 d . . . . .
C6 C 0.0452(8) 0.1249(5) -0.1387(4) 0.140(3) Uani 1 1 d . . . . .
H6A H 0.115687 0.103333 -0.149898 0.209 Uiso 1 1 calc R U . . .
H6B H -0.003056 0.123676 -0.191786 0.209 Uiso 1 1 calc R U . . .
H6C H -0.010099 0.087313 -0.111934 0.209 Uiso 1 1 calc R U . . .
N8 N 0.0820(14) 0.2648(5) -0.0484(5) 0.239(7) Uani 1 1 d D . . . .
C11 C 0.1401(9) 0.3499(5) 0.0099(5) 0.157(4) Uani 1 1 d D . . . .
H11A H 0.231952 0.362930 0.022119 0.235 Uiso 1 1 calc R U . . .
H11B H 0.108113 0.351821 0.062116 0.235 Uiso 1 1 calc R U . . .
H11C H 0.120238 0.393472 -0.014219 0.235 Uiso 1 1 calc R U . . .
C9 C -0.0839(8) 0.2273(8) -0.0678(9) 0.240(7) Uani 1 1 d . . . . .
H9A H -0.116860 0.186439 -0.124758 0.360 Uiso 1 1 calc R U . . .
H9B H -0.114660 0.277261 -0.062705 0.360 Uiso 1 1 calc R U . . .
H9C H -0.112716 0.197088 -0.026737 0.360 Uiso 1 1 calc R U . . .
C1 C 0.4903(3) 0.2010(3) -0.3500(2) 0.0301(9) Uani 1 1 d . . . . .
H1 H 0.547407 0.190888 -0.385731 0.036 Uiso 1 1 calc R U . . .
C5 C 0.3240(3) 0.2449(3) -0.3242(2) 0.0332(10) Uani 1 1 d . . . . .
H5 H 0.259434 0.266892 -0.341140 0.040 Uiso 1 1 calc R U . . .
O1 O 0.6299(2) 0.70863(16) 0.60637(14) 0.0290(6) Uani 1 1 d . . . . .
H1A H 0.565041 0.712869 0.628635 0.044 Uiso 1 1 d R U . . .
H1B H 0.694542 0.748975 0.642062 0.044 Uiso 1 1 d R U . . .
N2 N 0.4011(3) 0.23024(19) -0.37762(16) 0.0222(7) Uani 1 1 d . . . . .
O3 O 0.4134(2) 0.7407(2) 0.62655(15) 0.0501(9) Uani 1 1 d . . . . .
H00Q H 0.610(4) 0.361(3) 0.272(3) 0.063(17) Uiso 1 1 d . . . . .
H00K H 0.6232(17) 0.0971(18) 0.2437(17) 0.007(9) Uiso 1 1 d D . . . .
H00H H 0.381(4) 0.199(3) -0.115(3) 0.062(16) Uiso 1 1 d . . . . .

loop_
_atom_site_aniso_label
_atom_site_aniso_U_11
_atom_site_aniso_U_22
_atom_site_aniso_U_33
_atom_site_aniso_U_23
_atom_site_aniso_U_13
_atom_site_aniso_U_12
Ni01 0.0145(3) 0.0256(4) 0.0236(3) 0.0156(3) 0.0042(3) 0.0095(3)
Ni02 0.0140(2) 0.0237(3) 0.0199(2) 0.01005(19) 0.00465(18) 0.0108(2)
S003 0.0216(5) 0.0375(6) 0.0249(5) 0.0176(4) 0.0089(4) 0.0178(4)
O004 0.0118(13) 0.0227(14) 0.0354(14) 0.0157(11) 0.0085(10) 0.0095(11)
O005 0.0175(13) 0.0440(17) 0.0271(13) 0.0165(12) 0.0070(11) 0.0173(12)
O006 0.0142(13) 0.0270(15) 0.0378(14) 0.0210(11) 0.0081(10) 0.0134(11)
O20 0.0253(14) 0.0248(15) 0.0430(15) 0.0120(12) 0.0146(12) 0.0119(12)
O008 0.0258(14) 0.0304(15) 0.0339(13) 0.0196(11) 0.0123(11) 0.0155(12)
O00A 0.0283(15) 0.0498(18) 0.0299(14) 0.0132(13) -0.0027(12) 0.0121(14)
O00B 0.0385(16) 0.0512(18) 0.0346(14) 0.0250(13) 0.0244(12) 0.0273(14)
N00C 0.0232(17) 0.0292(18) 0.0250(15) 0.0168(13) 0.0040(13) 0.0130(14)
N1 0.0198(17) 0.0258(18) 0.0294(16) 0.0050(13) 0.0025(13) 0.0074(14)
C00G 0.0168(19) 0.035(2) 0.0166(17) 0.0109(15) 0.0033(14) 0.0152(18)
N00H 0.053(2) 0.069(3) 0.0165(16) 0.0189(16) 0.0094(16) 0.042(2)
O00I 0.114(3) 0.112(3) 0.0300(16) 0.0348(17) 0.0272(18) 0.092(3)
N00K 0.044(2) 0.068(3) 0.037(2) 0.0308(18) 0.0114(18) 0.038(2)
C00L 0.0164(19) 0.028(2) 0.0295(19) 0.0099(16) 0.0102(15) 0.0139(17)
C00M 0.0183(19) 0.035(2) 0.0315(19) 0.0213(17) 0.0131(16) 0.0150(17)
C00N 0.0187(19) 0.027(2) 0.0240(19) 0.0130(16) 0.0056(15) 0.0123(17)
C00O 0.0121(18) 0.022(2) 0.0274(18) 0.0080(15) 0.0036(14) 0.0066(15)
C00P 0.0130(18) 0.025(2) 0.0277(18) 0.0123(15) 0.0069(15) 0.0116(16)
N00Q 0.056(3) 0.038(2) 0.0280(18) -0.0001(15) -0.0044(17) 0.029(2)
C00R 0.027(2) 0.036(2) 0.030(2) 0.0180(17) 0.0047(17) 0.0094(19)
C00S 0.025(2) 0.034(2) 0.0307(19) 0.0213(17) 0.0066(16) 0.0199(18)
C00T 0.0159(18) 0.0201(19) 0.0228(17) 0.0081(15) 0.0031(14) 0.0074(16)
C00V 0.030(2) 0.038(2) 0.0168(17) 0.0069(16) 0.0029(16) 0.0160(19)
C00X 0.022(2) 0.041(2) 0.031(2) 0.0181(18) -0.0010(16) 0.0114(19)
C00Y 0.034(2) 0.061(3) 0.032(2) 0.024(2) 0.0105(18) 0.033(2)
C00Z 0.029(2) 0.045(3) 0.032(2) 0.0154(19) 0.0069(17) 0.020(2)
C010 0.053(3) 0.038(2) 0.0214(19) 0.0091(17) -0.0015(18) 0.024(2)
O011 0.167(4) 0.155(4) 0.0327(18) 0.035(2) 0.025(2) 0.142(4)
C012 0.035(2) 0.034(2) 0.0256(19) 0.0115(17) -0.0028(17) 0.0171(19)
C013 0.057(3) 0.049(3) 0.0185(19) 0.0109(18) 0.0035(18) 0.038(2)
C014 0.051(3) 0.032(2) 0.033(2) 0.0075(18) -0.0028(19) 0.017(2)
C015 0.043(3) 0.062(3) 0.027(2) 0.026(2) 0.0122(18) 0.031(2)
C016 0.050(3) 0.047(3) 0.0187(18) 0.0140(18) 0.0040(17) 0.030(2)
C017 0.036(2) 0.034(2) 0.026(2) 0.0070(17) 0.0010(17) 0.016(2)
C018 0.056(3) 0.043(3) 0.0208(19) 0.0117(17) 0.0045(18) 0.030(2)
C019 0.033(2) 0.069(3) 0.0238(19) 0.0192(19) 0.0156(17) 0.032(2)
O01A 0.114(3) 0.106(3) 0.053(2) -0.023(2) -0.030(2) 0.085(3)
C01B 0.063(3) 0.046(3) 0.027(2) 0.0168(19) 0.006(2) 0.036(2)
C01C 0.029(2) 0.044(3) 0.050(3) 0.003(2) -0.004(2) 0.021(2)
C01D 0.054(3) 0.026(2) 0.037(2) 0.0062(18) -0.006(2) 0.023(2)
C01E 0.078(4) 0.053(3) 0.018(2) 0.0079(19) 0.000(2) 0.042(3)
C01F 0.049(3) 0.038(2) 0.0206(19) 0.0089(17) 0.0008(18) 0.021(2)
C01G 0.055(3) 0.061(3) 0.0198(19) 0.0175(19) 0.0084(19) 0.038(3)
C01I 0.048(3) 0.042(3) 0.038(2) 0.000(2) -0.008(2) 0.022(2)
C01J 0.063(3) 0.048(3) 0.025(2) 0.0048(19) -0.005(2) 0.035(3)
O2 0.089(3) 0.208(6) 0.061(3) 0.022(3) 0.022(2) 0.084(4)
C4 0.37(2) 0.089(7) 0.059(5) 0.031(5) 0.059(8) 0.088(10)
C6 0.152(8) 0.144(8) 0.086(5) 0.014(5) 0.017(5) 0.014(6)
N8 0.47(2) 0.137(9) 0.112(7) 0.022(6) 0.016(10) 0.137(13)
C11 0.220(11) 0.118(8) 0.146(8) 0.017(6) 0.051(7) 0.091(8)
C9 0.064(6) 0.247(14) 0.41(2) 0.091(13) 0.038(9) 0.055(8)
C1 0.030(2) 0.048(3) 0.0254(19) 0.0157(18) 0.0131(16) 0.025(2)
C5 0.028(2) 0.058(3) 0.028(2) 0.0228(19) 0.0060(17) 0.027(2)
O1 0.0232(14) 0.0388(16) 0.0303(13) 0.0162(12) 0.0057(11) 0.0129(13)
N2 0.0166(16) 0.0323(18) 0.0233(15) 0.0120(13) 0.0060(12) 0.0125(14)
O3 0.0351(17) 0.114(3) 0.0336(15) 0.0445(17) 0.0172(13) 0.0493(18)

loop_
_atom_type_symbol
_atom_type_description
_atom_type_scat_dispersion_real
_atom_type_scat_dispersion_imag
_atom_type_scat_source
C C 0.0033 0.0016 'International Tables Vol C Tables 4.2.6.8 and 6.1.1.4'
H H 0.0000 0.0000 'International Tables Vol C Tables 4.2.6.8 and 6.1.1.4'
N N 0.0061 0.0033 'International Tables Vol C Tables 4.2.6.8 and 6.1.1.4'
Ni Ni 0.3393 1.1124 'International Tables Vol C Tables 4.2.6.8 and 6.1.1.4'
O O 0.0106 0.0060 'International Tables Vol C Tables 4.2.6.8 and 6.1.1.4'
S S 0.1246 0.1234 'International Tables Vol C Tables 4.2.6.8 and 6.1.1.4'

loop_
_geom_angle_atom_site_label_1
_geom_angle_atom_site_label_2
_geom_angle_atom_site_label_3
_geom_angle
_geom_angle_site_symmetry_1
_geom_angle_site_symmetry_3
_geom_angle_publ_flag
O006 Ni01 O006 180.00(11) . 2_576 ?
O006 Ni01 O008 93.10(9) 2_576 2_576 ?
O006 Ni01 O008 86.90(9) 2_576 . ?
O006 Ni01 O008 86.90(9) . 2_576 ?
O006 Ni01 O008 93.10(9) . . ?
O006 Ni01 N00C 89.38(10) . 2_666 ?
O006 Ni01 N00C 89.38(10) 2_576 1_465 ?
O006 Ni01 N00C 90.62(10) 2_576 2_666 ?
O006 Ni01 N00C 90.62(10) . 1_465 ?
O008 Ni01 O008 180.00(8) 2_576 . ?
O008 Ni01 N00C 89.51(10) 2_576 2_666 ?
O008 Ni01 N00C 90.49(10) . 2_666 ?
O008 Ni01 N00C 90.49(10) 2_576 1_465 ?
O008 Ni01 N00C 89.51(10) . 1_465 ?
N00C Ni01 N00C 180.0 2_666 1_465 ?
O004 Ni02 O20 89.42(9) 1_655 . ?
O004 Ni02 N1 87.29(10) 1_655 . ?
O004 Ni02 O1 86.40(9) 1_655 . ?
O004 Ni02 N2 93.13(9) 1_655 2_665 ?
O005 Ni02 O004 177.42(9) . 1_655 ?
O005 Ni02 O20 89.72(10) . . ?
O005 Ni02 N1 93.48(11) . . ?
O005 Ni02 O1 91.13(9) . . ?
O005 Ni02 N2 89.33(9) . 2_665 ?
O20 Ni02 O1 87.25(10) . . ?
O20 Ni02 N2 91.67(10) . 2_665 ?
N1 Ni02 O20 176.14(11) . . ?
N1 Ni02 O1 90.52(10) . . ?
N1 Ni02 N2 90.53(11) . 2_665 ?
O1 Ni02 N2 178.82(11) . 2_665 ?
O008 S003 C00T 105.31(14) . . ?
O00A S003 O008 113.20(15) . . ?
O00A S003 O00B 115.34(15) . . ?
O00A S003 C00T 107.31(16) . . ?
O00B S003 O008 109.47(15) . . ?
O00B S003 C00T 105.40(15) . . ?
C00G O004 Ni02 128.0(2) . 1_455 ?
C00N O005 Ni02 130.9(2) . . ?
C00G O006 Ni01 140.7(2) . . ?
Ni02 O20 H20A 118.2 . . ?
Ni02 O20 H20B 121.6 . . ?
H20A O20 H20B 104.5 . . ?
S003 O008 Ni01 129.47(14) . . ?
C00R N00C Ni01 121.6(2) . 1_645 ?
C00Z N00C Ni01 120.8(2) . 1_645 ?
C00Z N00C C00R 115.6(3) . . ?
C014 N1 Ni02 120.1(2) . . ?
C01C N1 Ni02 122.2(3) . . ?
C01C N1 C014 116.1(3) . . ?
O004 C00G O006 123.7(3) . . ?
O004 C00G C00O 115.1(3) . . ?
O006 C00G C00O 121.1(3) . . ?
C00V N00H H00H 116(3) . . ?
C01G N00H C00V 127.5(3) . . ?
C01G N00H H00H 116(3) . . ?
C012 N00K H00K 115(2) . . ?
C01E N00K C012 128.2(4) . . ?
C01E N00K H00K 117(2) . . ?
C00P C00L H00L 118.6 . . ?
C00T C00L H00L 118.6 . . ?
C00T C00L C00P 122.8(3) . . ?
C00O C00M H00M 119.2 . . ?
C00O C00M C00S 121.6(3) . . ?
C00S C00M H00M 119.2 . . ?
O005 C00N C00P 116.2(3) . . ?
O3 C00N O005 124.9(3) . . ?
O3 C00N C00P 118.9(3) . . ?
C00M C00O C00G 116.7(3) . . ?
C00M C00O C00T 117.7(3) . . ?
C00T C00O C00G 125.6(3) . . ?
C00L C00P C00N 120.2(3) . . ?
C00S C00P C00L 118.5(3) . . ?
C00S C00P C00N 121.3(3) . . ?
C017 N00Q H00Q 110(3) . . ?
C01J N00Q C017 128.5(4) . . ?
C01J N00Q H00Q 118(3) . . ?
N00C C00R H00R 117.7 . . ?
N00C C00R C00X 124.7(3) . . ?
C00X C00R H00R 117.7 . . ?
C00M C00S H00S 119.8 . . ?
C00P C00S C00M 120.4(3) . . ?
C00P C00S H00S 119.8 . . ?
C00L C00T S003 118.0(3) . . ?
C00L C00T C00O 118.9(3) . . ?
C00O C00T S003 123.0(2) . . ?
N00H C00V C00Y 125.3(3) . . ?
C019 C00V N00H 118.1(3) . . ?
C019 C00V C00Y 116.5(3) . . ?
C00R C00X H00X 120.9 . . ?
C00R C00X C012 118.2(3) . . ?
C012 C00X H00X 120.9 . . ?
C00V C00Y H00Y 120.7 . . ?
C1 C00Y C00V 118.6(3) . . ?
C1 C00Y H00Y 120.7 . . ?
N00C C00Z H00Z 117.7 . . ?
N00C C00Z C015 124.5(3) . . ?
C015 C00Z H00Z 117.7 . . ?
C013 C010 H010 119.9 . . ?
C01F C010 H010 119.9 . . ?
C01F C010 C013 120.3(3) . . ?
C00X C012 N00K 117.9(3) . . ?
C015 C012 N00K 123.2(3) . . ?
C015 C012 C00X 118.7(3) . . ?
C010 C013 C018 119.8(3) . . ?
C010 C013 C01E 123.0(3) . . ?
C018 C013 C01E 117.0(3) . . ?
N1 C014 H014 118.1 . . ?
N1 C014 C01D 123.7(4) . . ?
C01D C014 H014 118.1 . . ?
C00Z C015 H015 120.9 . . ?
C012 C015 C00Z 118.2(3) . . ?
C012 C015 H015 120.9 . . ?
C018 C016 C01G 116.6(3) . . ?
C01B C016 C018 119.6(3) . . ?
C01B C016 C01G 123.4(3) . . ?
C01D C017 N00Q 117.4(3) . . ?
C01I C017 N00Q 124.4(3) . . ?
C01I C017 C01D 118.2(3) . . ?
C013 C018 H018 120.0 . . ?
C016 C018 C013 120.0(3) . . ?
C016 C018 H018 120.0 . . ?
C00V C019 H019 120.0 . . ?
C5 C019 C00V 119.9(3) . . ?
C5 C019 H019 120.0 . . ?
C016 C01B H01B 119.7 . . ?
C016 C01B C01F 120.6(3) . . ?
C01F C01B H01B 119.7 . . ?
N1 C01C H01C 117.6 . . ?
N1 C01C C01I 124.9(4) . . ?
C01I C01C H01C 117.6 . . ?
C014 C01D C017 118.7(4) . . ?
C014 C01D H01D 120.6 . . ?
C017 C01D H01D 120.6 . . ?
N00K C01E C013 116.2(4) . . ?
O011 C01E N00K 122.9(4) . . ?
O011 C01E C013 120.9(3) . . ?
C010 C01F C01B 119.6(3) . . ?
C010 C01F C01J 123.5(3) . . ?
C01B C01F C01J 116.9(3) . . ?
N00H C01G C016 116.6(3) . . ?
O00I C01G N00H 123.4(3) . . ?
O00I C01G C016 119.9(3) . . ?
C017 C01I H01I 120.9 . . ?
C01C C01I C017 118.1(4) . . ?
C01C C01I H01I 120.9 . . ?
N00Q C01J C01F 116.7(4) . . ?
O01A C01J N00Q 122.4(4) . . ?
O01A C01J C01F 120.9(4) . . ?
C6 C4 O2 110.6(9) . . ?
N8 C4 O2 97.9(15) . . ?
N8 C4 C6 151.5(19) . . ?
C4 C6 H6A 109.5 . . ?
C4 C6 H6B 109.5 . . ?
C4 C6 H6C 109.5 . . ?
H6A C6 H6B 109.5 . . ?
H6A C6 H6C 109.5 . . ?
H6B C6 H6C 109.5 . . ?
C4 N8 C11 146.9(19) . . ?
C4 N8 C9 98.3(14) . . ?
C11 N8 C9 114.7(11) . . ?
N8 C11 H11A 109.5 . . ?
N8 C11 H11B 109.5 . . ?
N8 C11 H11C 109.5 . . ?
H11A C11 H11B 109.5 . . ?
H11A C11 H11C 109.5 . . ?
H11B C11 H11C 109.5 . . ?
N8 C9 H9A 109.5 . . ?
N8 C9 H9B 109.5 . . ?
N8 C9 H9C 109.5 . . ?
H9A C9 H9B 109.5 . . ?
H9A C9 H9C 109.5 . . ?
H9B C9 H9C 109.5 . . ?
C00Y C1 H1 117.2 . . ?
N2 C1 C00Y 125.5(3) . . ?
N2 C1 H1 117.2 . . ?
C019 C5 H5 117.8 . . ?
N2 C5 C019 124.5(3) . . ?
N2 C5 H5 117.8 . . ?
Ni02 O1 H1A 109.3 . . ?
Ni02 O1 H1B 109.2 . . ?
H1A O1 H1B 104.5 . . ?
C1 N2 Ni02 123.6(2) . 2_665 ?
C1 N2 C5 114.9(3) . . ?
C5 N2 Ni02 121.3(2) . 2_665 ?

loop_
_geom_bond_atom_site_label_1
_geom_bond_atom_site_label_2
_geom_bond_distance
_geom_bond_site_symmetry_2
_geom_bond_publ_flag
Ni01 O006 2.035(2) . ?
Ni01 O006 2.035(2) 2_576 ?
Ni01 O008 2.072(2) 2_576 ?
Ni01 O008 2.072(2) . ?
Ni01 N00C 2.093(3) 2_666 ?
Ni01 N00C 2.093(3) 1_465 ?
Ni02 O004 2.076(2) 1_655 ?
Ni02 O005 2.042(2) . ?
Ni02 O20 2.083(2) . ?
Ni02 N1 2.076(3) . ?
Ni02 O1 2.098(2) . ?
Ni02 N2 2.106(3) 2_665 ?
S003 O008 1.473(2) . ?
S003 O00A 1.439(3) . ?
S003 O00B 1.457(2) . ?
S003 C00T 1.786(3) . ?
O004 Ni02 2.076(2) 1_455 ?
O004 C00G 1.250(4) . ?
O005 C00N 1.268(4) . ?
O006 C00G 1.254(4) . ?
O20 H20A 0.8699 . ?
O20 H20B 0.8703 . ?
N00C Ni01 2.093(3) 1_645 ?
N00C C00R 1.343(4) . ?
N00C C00Z 1.336(4) . ?
N1 C014 1.340(4) . ?
N1 C01C 1.323(5) . ?
C00G C00O 1.512(4) . ?
N00H C00V 1.392(4) . ?
N00H C01G 1.350(5) . ?
N00H H00H 0.81(4) . ?
O00I C01G 1.211(4) . ?
N00K C012 1.404(4) . ?
N00K C01E 1.342(5) . ?
N00K H00K 0.7410(10) . ?
C00L H00L 0.9500 . ?
C00L C00P 1.380(4) . ?
C00L C00T 1.371(4) . ?
C00M H00M 0.9500 . ?
C00M C00O 1.383(4) . ?
C00M C00S 1.389(4) . ?
C00N C00P 1.503(4) . ?
C00N O3 1.249(4) . ?
C00O C00T 1.426(4) . ?
C00P C00S 1.373(4) . ?
N00Q C017 1.396(5) . ?
N00Q C01J 1.346(5) . ?
N00Q H00Q 0.80(4) . ?
C00R H00R 0.9500 . ?
C00R C00X 1.367(5) . ?
C00S H00S 0.9500 . ?
C00V C00Y 1.395(5) . ?
C00V C019 1.387(5) . ?
C00X H00X 0.9500 . ?
C00X C012 1.392(5) . ?
C00Y H00Y 0.9500 . ?
C00Y C1 1.373(5) . ?
C00Z H00Z 0.9500 . ?
C00Z C015 1.383(5) . ?
C010 H010 0.9500 . ?
C010 C013 1.386(5) . ?
C010 C01F 1.372(5) . ?
O011 C01E 1.210(5) . ?
C012 C015 1.375(5) . ?
C013 C018 1.390(5) . ?
C013 C01E 1.511(5) . ?
C014 H014 0.9500 . ?
C014 C01D 1.374(5) . ?
C015 H015 0.9500 . ?
C016 C018 1.388(5) . ?
C016 C01B 1.373(5) . ?
C016 C01G 1.516(5) . ?
C017 C01D 1.387(5) . ?
C017 C01I 1.378(5) . ?
C018 H018 0.9500 . ?
C019 H019 0.9500 . ?
C019 C5 1.359(5) . ?
O01A C01J 1.216(5) . ?
C01B H01B 0.9500 . ?
C01B C01F 1.398(5) . ?
C01C H01C 0.9500 . ?
C01C C01I 1.377(5) . ?
C01D H01D 0.9500 . ?
C01F C01J 1.494(5) . ?
C01I H01I 0.9500 . ?
O2 C4 1.583(15) . ?
C4 C6 1.438(11) . ?
C4 N8 0.965(11) . ?
C6 H6A 0.9800 . ?
C6 H6B 0.9800 . ?
C6 H6C 0.9800 . ?
N8 C11 1.4218(11) . ?
N8 C9 1.754(15) . ?
C11 H11A 0.9800 . ?
C11 H11B 0.9800 . ?
C11 H11C 0.9800 . ?
C9 H9A 0.9800 . ?
C9 H9B 0.9800 . ?
C9 H9C 0.9800 . ?
C1 H1 0.9500 . ?
C1 N2 1.322(4) . ?
C5 H5 0.9500 . ?
C5 N2 1.344(4) . ?
O1 H1A 0.8707 . ?
O1 H1B 0.8703 . ?
N2 Ni02 2.106(3) 2_665 ?

loop_
_geom_torsion_atom_site_label_1
_geom_torsion_atom_site_label_2
_geom_torsion_atom_site_label_3
_geom_torsion_atom_site_label_4
_geom_torsion
_geom_torsion_site_symmetry_1
_geom_torsion_site_symmetry_2
_geom_torsion_site_symmetry_3
_geom_torsion_site_symmetry_4
_geom_torsion_publ_flag
Ni01 O006 C00G O004 174.8(2) . . . . ?
Ni01 O006 C00G C00O -3.6(5) . . . . ?
Ni01 N00C C00R C00X 162.3(3) 1_645 . . . ?
Ni01 N00C C00Z C015 -162.6(3) 1_645 . . . ?
Ni02 O004 C00G O006 -3.3(5) 1_455 . . . ?
Ni02 O004 C00G C00O 175.17(19) 1_455 . . . ?
Ni02 O005 C00N C00P 167.4(2) . . . . ?
Ni02 O005 C00N O3 -11.8(5) . . . . ?
Ni02 N1 C014 C01D -162.0(3) . . . . ?
Ni02 N1 C01C C01I 162.0(3) . . . . ?
O004 C00G C00O C00M -46.7(4) . . . . ?
O004 C00G C00O C00T 133.4(3) . . . . ?
O005 C00N C00P C00L -24.2(5) . . . . ?
O005 C00N C00P C00S 158.4(3) . . . . ?
O006 C00G C00O C00M 131.8(3) . . . . ?
O006 C00G C00O C00T -48.1(5) . . . . ?
O008 S003 C00T C00L -107.4(3) . . . . ?
O008 S003 C00T C00O 72.3(3) . . . . ?
O00A S003 O008 Ni01 55.5(2) . . . . ?
O00A S003 C00T C00L 131.8(3) . . . . ?
O00A S003 C00T C00O -48.6(3) . . . . ?
O00B S003 O008 Ni01 -174.31(16) . . . . ?
O00B S003 C00T C00L 8.3(3) . . . . ?
O00B S003 C00T C00O -172.0(3) . . . . ?
N00C C00R C00X C012 -0.6(6) . . . . ?
N00C C00Z C015 C012 0.9(6) . . . . ?
N1 C014 C01D C017 0.3(6) . . . . ?
N1 C01C C01I C017 -1.2(7) . . . . ?
C00G C00O C00T S003 0.5(5) . . . . ?
C00G C00O C00T C00L -179.9(3) . . . . ?
N00H C00V C00Y C1 -177.0(4) . . . . ?
N00H C00V C019 C5 177.0(4) . . . . ?
N00K C012 C015 C00Z 171.6(4) . . . . ?
C00L C00P C00S C00M 2.1(5) . . . . ?
C00M C00O C00T S003 -179.4(3) . . . . ?
C00M C00O C00T C00L 0.3(5) . . . . ?
C00N C00P C00S C00M 179.5(3) . . . . ?
C00O C00M C00S C00P -4.6(6) . . . . ?
C00P C00L C00T S003 176.8(3) . . . . ?
C00P C00L C00T C00O -2.8(5) . . . . ?
N00Q C017 C01D C014 173.9(4) . . . . ?
N00Q C017 C01I C01C -173.4(4) . . . . ?
C00R N00C C00Z C015 1.5(6) . . . . ?
C00R C00X C012 N00K -172.0(4) . . . . ?
C00R C00X C012 C015 3.1(6) . . . . ?
C00S C00M C00O C00G -176.5(3) . . . . ?
C00S C00M C00O C00T 3.4(5) . . . . ?
C00T S003 O008 Ni01 -61.4(2) . . . . ?
C00T C00L C00P C00N -175.9(3) . . . . ?
C00T C00L C00P C00S 1.6(5) . . . . ?
C00V N00H C01G O00I -12.4(8) . . . . ?
C00V N00H C01G C016 166.6(4) . . . . ?
C00V C00Y C1 N2 -1.4(6) . . . . ?
C00V C019 C5 N2 1.5(7) . . . . ?
C00X C012 C015 C00Z -3.2(6) . . . . ?
C00Y C00V C019 C5 -1.7(6) . . . . ?
C00Y C1 N2 Ni02 176.1(3) . . . 2_665 ?
C00Y C1 N2 C5 1.0(6) . . . . ?
C00Z N00C C00R C00X -1.7(5) . . . . ?
C010 C013 C018 C016 -2.4(7) . . . . ?
C010 C013 C01E N00K 26.7(7) . . . . ?
C010 C013 C01E O011 -151.9(5) . . . . ?
C010 C01F C01J N00Q 26.7(6) . . . . ?
C010 C01F C01J O01A -154.3(5) . . . . ?
C012 N00K C01E O011 6.1(8) . . . . ?
C012 N00K C01E C013 -172.5(4) . . . . ?
C013 C010 C01F C01B 0.8(7) . . . . ?
C013 C010 C01F C01J -177.5(4) . . . . ?
C014 N1 C01C C01I -3.4(6) . . . . ?
C016 C01B C01F C010 -2.1(7) . . . . ?
C016 C01B C01F C01J 176.3(4) . . . . ?
C017 N00Q C01J O01A -8.8(8) . . . . ?
C017 N00Q C01J C01F 170.1(4) . . . . ?
C018 C013 C01E N00K -158.2(4) . . . . ?
C018 C013 C01E O011 23.1(7) . . . . ?
C018 C016 C01B C01F 1.1(7) . . . . ?
C018 C016 C01G N00H 168.6(4) . . . . ?
C018 C016 C01G O00I -12.4(7) . . . . ?
C019 C00V C00Y C1 1.6(6) . . . . ?
C019 C5 N2 Ni02 -176.3(3) . . . 2_665 ?
C019 C5 N2 C1 -1.1(6) . . . . ?
C01B C016 C018 C013 1.1(7) . . . . ?
C01B C016 C01G N00H -18.1(7) . . . . ?
C01B C016 C01G O00I 160.9(5) . . . . ?
C01B C01F C01J N00Q -151.7(4) . . . . ?
C01B C01F C01J O01A 27.3(7) . . . . ?
C01C N1 C014 C01D 3.9(6) . . . . ?
C01D C017 C01I C01C 5.4(6) . . . . ?
C01E N00K C012 C00X -161.6(4) . . . . ?
C01E N00K C012 C015 23.5(7) . . . . ?
C01E C013 C018 C016 -177.6(4) . . . . ?
C01F C010 C013 C018 1.4(7) . . . . ?
C01F C010 C013 C01E 176.3(4) . . . . ?
C01G N00H C00V C00Y -4.6(7) . . . . ?
C01G N00H C00V C019 176.8(4) . . . . ?
C01G C016 C018 C013 174.7(4) . . . . ?
C01G C016 C01B C01F -172.0(4) . . . . ?
C01I C017 C01D C014 -5.0(6) . . . . ?
C01J N00Q C017 C01D -179.2(4) . . . . ?
C01J N00Q C017 C01I -0.4(7) . . . . ?
O2 C4 N8 C11 -4(2) . . . . ?
O2 C4 N8 C9 179.3(6) . . . . ?
C6 C4 N8 C11 172.9(13) . . . . ?
C6 C4 N8 C9 -4(3) . . . . ?
O3 C00N C00P C00L 155.0(4) . . . . ?
O3 C00N C00P C00S -22.4(5) . . . . ?

loop_
_smtbx_masks_void_nr
_smtbx_masks_void_average_x
_smtbx_masks_void_average_y
_smtbx_masks_void_average_z
_smtbx_masks_void_volume
_smtbx_masks_void_count_electrons
_smtbx_masks_void_content
1 -0.297 -0.873 -0.597 1239.3 322.7 '32 H2O'
